data_4100134
_journal_name_full 'Journal of the American Chemical Society'
_journal_paper_doi 10.1021/ja042233m
_journal_year 2005
_chemical_formula_moiety '(C36 H32 N20)-, (C19 H23 N2 O)+'
_chemical_formula_sum 'C55 H55 B N22 O'
_chemical_formula_weight 1051.02
_space_group_IT_number 13
_symmetry_cell_setting monoclinic
_symmetry_space_group_name_Hall '-P 2yac'
_symmetry_space_group_name_H-M 'P 1 2/n 1'
_cell_angle_alpha 90.00
_cell_angle_beta 97.436(5)
_cell_angle_gamma 90.00
_cell_formula_units_Z 2
_cell_length_a 12.6010(13)
_cell_length_b 18.1778(17)
_cell_length_c 23.825(2)
_cell_measurement_temperature 220(2)
_cell_volume 5411.4(9)
_diffrn_ambient_temperature 220(2)
_exptl_crystal_density_diffrn 0.645
_cod_depositor_comments
;
The following automatic conversions were performed:
'_symmetry_cell_setting' value 'Monoclinic' changed to 'monoclinic'
according to '/home/saulius/struct/CIF-dictionaries/cif_core.dic'
dictionary named 'cif_core.dic' version 2.4.1 from
2010-06-29.

'_geom_bond_publ_flag' value 'Y' changed to 'y' according to
'/home/saulius/struct/CIF-dictionaries/cif_core.dic' dictionary named
'cif_core.dic' version 2.4.1 from 2010-06-29 (34 times).

Automatic conversion script
Id: cif_fix_enum 1527 2010-12-29 10:47:43Z saulius 
;
_cod_original_sg_symbol_H-M 'P 2/n'
_cod_database_code 4100134

loop_
_symmetry_equiv_pos_as_xyz
'x, y, z'
'-x+1/2, y, -z+1/2'
'-x, -y, -z'
'x-1/2, -y, z-1/2'

loop_
_atom_site_label
_atom_site_type_symbol
_atom_site_fract_x
_atom_site_fract_y
_atom_site_fract_z
_atom_site_U_iso_or_equiv
_atom_site_adp_type
_atom_site_occupancy
_atom_site_symmetry_multiplicity
_atom_site_calc_flag
_atom_site_refinement_flags
_atom_site_disorder_assembly
_atom_site_disorder_group
B1 B 0.7500 0.3998(2) 0.2500 0.0670(11) Uani 1 2 d S . .
C11 C 0.7143(2) 0.34521(12) 0.29870(9) 0.0629(7) Uani 1 1 d . . .
C12 C 0.6212(2) 0.30409(14) 0.29087(10) 0.0809(8) Uani 1 1 d . . .
H12 H 0.5755 0.3112 0.2569 0.097 Uiso 1 1 calc . . .
C13 C 0.5894(2) 0.25360(14) 0.32847(11) 0.0871(8) Uani 1 1 d . . .
H13 H 0.5241 0.2282 0.3205 0.104 Uiso 1 1 calc . . .
C14 C 0.6571(3) 0.24124(13) 0.37887(10) 0.0869(9) Uani 1 1 d . . .
C15 C 0.7525(3) 0.27795(16) 0.38823(10) 0.0930(9) Uani 1 1 d . . .
H15 H 0.7989 0.2695 0.4218 0.112 Uiso 1 1 calc . . .
C16 C 0.7813(2) 0.32693(14) 0.34912(10) 0.0856(8) Uani 1 1 d . . .
H16 H 0.8488 0.3495 0.3561 0.103 Uiso 1 1 calc . . .
C17 C 0.6210(2) 0.18928(15) 0.42049(11) 0.0883(9) Uani 1 1 d . . .
C18 C 0.5373(3) 0.08546(19) 0.44011(13) 0.1364(15) Uani 1 1 d . . .
C19 C 0.6174(3) 0.15357(19) 0.51097(12) 0.1237(13) Uani 1 1 d . . .
C21 C 0.8478(2) 0.45427(12) 0.27436(9) 0.0716(7) Uani 1 1 d . . .
C22 C 0.8461(2) 0.49301(15) 0.32596(10) 0.0850(8) Uani 1 1 d . . .
H22 H 0.7883 0.4855 0.3466 0.102 Uiso 1 1 calc . . .
C23 C 0.9248(3) 0.54050(16) 0.34656(10) 0.0907(9) Uani 1 1 d . . .
H23 H 0.9203 0.5634 0.3815 0.109 Uiso 1 1 calc . . .
C24 C 1.0119(3) 0.55687(13) 0.31834(10) 0.0755(8) Uani 1 1 d . . .
C25 C 1.0109(2) 0.52377(16) 0.26553(10) 0.0894(9) Uani 1 1 d . . .
H25 H 1.0645 0.5359 0.2430 0.107 Uiso 1 1 calc . . .
C26 C 0.9340(3) 0.47425(15) 0.24587(9) 0.0820(8) Uani 1 1 d . . .
H26 H 0.9390 0.4519 0.2107 0.098 Uiso 1 1 calc . . .
C27 C 1.0959(3) 0.60505(14) 0.34189(10) 0.0829(9) Uani 1 1 d . . .
C28 C 1.1753(4) 0.67416(18) 0.41468(12) 0.1259(14) Uani 1 1 d . . .
C29 C 1.2587(3) 0.65818(15) 0.33809(12) 0.0811(8) Uani 1 1 d . . .
N110 N 0.5653(2) 0.13101(14) 0.40086(9) 0.1038(8) Uani 1 1 d U . .
N111 N 0.6531(2) 0.20218(13) 0.47539(10) 0.1023(8) Uani 1 1 d U . .
N112 N 0.5652(2) 0.09115(15) 0.49566(10) 0.1208(9) Uani 1 1 d U . .
N113 N 0.6425(3) 0.16628(15) 0.56641(11) 0.1397(10) Uani 1 1 d U . .
H11A H 0.6249 0.1345 0.5909 0.168 Uiso 1 1 calc . . .
H11B H 0.6764 0.2063 0.5779 0.168 Uiso 1 1 calc . . .
N114 N 0.4817(3) 0.02410(17) 0.42253(11) 0.1554(12) Uani 1 1 d U . .
H11C H 0.4666 -0.0084 0.4471 0.186 Uiso 1 1 calc . . .
H11D H 0.4611 0.0172 0.3866 0.186 Uiso 1 1 calc . . .
N210 N 1.0922(2) 0.63226(14) 0.39356(10) 0.1125(8) Uani 1 1 d U . .
N211 N 1.1785(2) 0.61842(11) 0.31249(8) 0.0749(6) Uani 1 1 d U . .
N212 N 1.2630(2) 0.68889(13) 0.38995(10) 0.0996(8) Uani 1 1 d U . .
N213 N 1.3415(2) 0.67078(13) 0.31146(10) 0.0979(8) Uani 1 1 d U . .
H21A H 1.3431 0.6531 0.2776 0.118 Uiso 1 1 calc . . .
H21B H 1.3949 0.6968 0.3276 0.118 Uiso 1 1 calc . . .
N214 N 1.1713(3) 0.69990(18) 0.46780(12) 0.1623(12) Uani 1 1 d U . .
H21C H 1.1173 0.6888 0.4856 0.195 Uiso 1 1 calc . . .
H21D H 1.2227 0.7275 0.4841 0.195 Uiso 1 1 calc . . .

loop_
_atom_site_aniso_label
_atom_site_aniso_U_11
_atom_site_aniso_U_22
_atom_site_aniso_U_33
_atom_site_aniso_U_23
_atom_site_aniso_U_13
_atom_site_aniso_U_12
B1 0.099(3) 0.054(3) 0.051(2) 0.000 0.024(2) 0.000
C11 0.0942(19) 0.0475(15) 0.0470(14) 0.0011(11) 0.0096(13) -0.0042(14)
C12 0.113(2) 0.0587(17) 0.0658(16) 0.0081(13) -0.0080(15) -0.0150(17)
C13 0.126(2) 0.0660(18) 0.0653(17) 0.0073(14) -0.0020(17) -0.0308(16)
C14 0.155(3) 0.0506(17) 0.0551(16) 0.0029(12) 0.0126(18) -0.0220(18)
C15 0.138(3) 0.081(2) 0.0553(16) 0.0141(14) -0.0036(16) -0.044(2)
C16 0.119(2) 0.0800(19) 0.0551(16) 0.0081(14) -0.0003(16) -0.0180(16)
C17 0.131(2) 0.076(2) 0.0561(17) 0.0084(14) 0.0019(16) -0.0419(18)
C18 0.226(4) 0.109(3) 0.067(2) -0.0021(18) -0.011(2) -0.116(3)
C19 0.201(4) 0.113(3) 0.0527(18) 0.0060(17) -0.0003(19) -0.090(3)
C21 0.120(2) 0.0535(15) 0.0418(13) -0.0029(11) 0.0105(15) -0.0162(15)
C22 0.121(2) 0.0719(19) 0.0682(17) -0.0165(14) 0.0357(16) -0.0186(18)
C23 0.134(3) 0.078(2) 0.0639(16) -0.0248(14) 0.0279(19) -0.0230(19)
C24 0.117(2) 0.0615(17) 0.0507(15) -0.0073(12) 0.0207(16) -0.0216(16)
C25 0.118(2) 0.090(2) 0.0652(17) -0.0138(15) 0.0304(16) -0.0486(19)
C26 0.122(2) 0.0764(19) 0.0510(15) -0.0102(13) 0.0246(16) -0.0185(18)
C27 0.132(3) 0.0792(19) 0.0400(15) -0.0066(13) 0.0191(17) -0.0356(18)
C28 0.206(4) 0.127(3) 0.0473(17) -0.0382(17) 0.024(2) -0.094(3)
C29 0.110(3) 0.0734(19) 0.0603(18) 0.0011(15) 0.0136(19) -0.0097(18)
N110 0.150(2) 0.0865(17) 0.0729(14) 0.0097(13) 0.0060(14) -0.0378(16)
N111 0.138(2) 0.0954(17) 0.0741(16) -0.0004(13) 0.0178(14) -0.0426(15)
N112 0.171(2) 0.106(2) 0.0825(17) 0.0077(14) 0.0049(16) -0.0538(18)
N113 0.196(3) 0.129(2) 0.0931(19) 0.0057(15) 0.0177(18) -0.0624(19)
N114 0.219(3) 0.134(2) 0.1098(19) 0.0050(17) 0.0065(19) -0.064(2)
N210 0.143(2) 0.1150(19) 0.0841(17) -0.0217(14) 0.0338(16) -0.0451(17)
N211 0.0936(16) 0.0684(14) 0.0617(13) -0.0058(11) 0.0062(13) -0.0131(12)
N212 0.123(2) 0.1078(18) 0.0707(16) -0.0088(14) 0.0232(15) -0.0328(15)
N213 0.1104(18) 0.1079(18) 0.0758(14) -0.0116(12) 0.0136(14) -0.0190(15)
N214 0.200(3) 0.178(3) 0.114(2) -0.0416(19) 0.041(2) -0.084(2)

loop_
_geom_bond_atom_site_label_1
_geom_bond_atom_site_label_2
_geom_bond_site_symmetry_1
_geom_bond_site_symmetry_2
_geom_bond_distance
_geom_bond_publ_flag
B1 C21 . . 1.628(3) y
B1 C21 . 2_655 1.628(3) y
B1 C11 . 2_655 1.634(3) y
B1 C11 . . 1.634(3) y
C11 C12 . . 1.383(3) y
C11 C16 . . 1.415(3) y
C12 C13 . . 1.378(3) y
C12 H12 . . 0.94 ?
C13 C14 . . 1.399(3) y
C13 H13 . . 0.94 ?
C14 C15 . . 1.368(4) y
C14 C17 . . 1.483(3) y
C15 C16 . . 1.371(3) y
C15 H15 . . 0.94 ?
C16 H16 . . 0.94 ?
C17 N110 . . 1.322(3) y
C17 N111 . . 1.339(3) y
C18 N112 . . 1.329(3) y
C18 N110 . . 1.330(3) y
C18 N114 . . 1.354(3) y
C19 N112 . . 1.338(3) y
C19 N113 . . 1.338(3) y
C19 N111 . . 1.342(3) y
C21 C26 . . 1.401(3) y
C21 C22 . . 1.419(3) y
C22 C23 . . 1.358(3) y
C22 H22 . . 0.94 ?
C23 C24 . . 1.391(3) y
C23 H23 . . 0.94 ?
C24 C25 . . 1.393(3) y
C24 C27 . . 1.431(3) y
C25 C26 . . 1.361(3) y
C25 H25 . . 0.94 ?
C26 H26 . . 0.94 ?
C27 N210 . . 1.333(3) y
C27 N211 . . 1.350(3) y
C28 N210 . . 1.339(4) y
C28 N212 . . 1.345(4) y
C28 N214 . . 1.356(4) y
C29 N213 . . 1.310(3) y
C29 N211 . . 1.325(3) y
C29 N212 . . 1.351(3) y
N113 H11a . . 0.87 ?
N113 H11b . . 0.87 ?
N114 H11c . . 0.87 ?
N114 H11d . . 0.87 ?
N213 H21a . . 0.87 ?
N213 H21b . . 0.87 ?
N214 H21c . . 0.87 ?
N214 H21d . . 0.87 ?
